data_7240155
loop_
_publ_author_name
'Han, Ye-Min'
'Li, Ning-Fang'
'Yu, Yan-Zhao'
'Cao, Jia-Peng'
'Yang, Mu-Xiu'
'Hong, Ya-Lin'
'Kang, Run-Kun'
'Yuan, Peng'
'Xu, Yan'

_publ_section_title
;
 Synthesis, crystal structures and magnetic properties of two
 heterometallic {Ln8Cr4} (Ln = Gd3+ and Tb3+) complexes with
 one-dimensional wave chain structure
;
_journal_issue 19
_journal_name_full 'RSC Advances'
_journal_page_first 11365
_journal_page_last 11370
_journal_paper_doi 10.1039/D0RA01524E
_journal_volume 10
_journal_year 2020
_chemical_formula_sum 'C108 H124 Cr4 N18 O71 Tb8'
_chemical_formula_weight 4289.60
_space_group_crystal_system triclinic
_space_group_IT_number 2
_space_group_name_Hall '-P 1'
_space_group_name_H-M_alt 'P -1'
_atom_sites_solution_hydrogens mixed
_audit_creation_method SHELXL-2018/3
_audit_update_record
;
2020-01-16 deposited with the CCDC.	2020-03-11 downloaded from the CCDC.
;
_cell_angle_alpha 86.5570(10)
_cell_angle_beta 80.0960(10)
_cell_angle_gamma 88.5620(10)
_cell_formula_units_Z 1
_cell_length_a 13.7114(8)
_cell_length_b 14.2047(8)
_cell_length_c 20.6032(12)
_cell_measurement_reflns_used 7860
_cell_measurement_temperature 296(2)
_cell_measurement_theta_max 26.05
_cell_measurement_theta_min 2.23
_cell_volume 3945.4(4)
_computing_cell_refinement 'SAINT (Bruker, 2005)'
_computing_data_collection 'APEX2 (Bruker, 2005)'
_computing_data_reduction SAINT
_computing_molecular_graphics SHELXTL
_computing_publication_material SHELXTL
_computing_structure_refinement 'SHELXL-2018/3 (Sheldrick, 2018)'
_computing_structure_solution 'SHELXL-2018/3 (Sheldrick, 2018)'
_diffrn_ambient_temperature 296(2)
_diffrn_measured_fraction_theta_full 0.989
_diffrn_measured_fraction_theta_max 0.989
_diffrn_measurement_device_type 'Bruker Apex2 CCD'
_diffrn_measurement_method '\w scans'
_diffrn_radiation_type MoK\a
_diffrn_radiation_wavelength 0.71073
_diffrn_reflns_av_R_equivalents 0.0336
_diffrn_reflns_av_unetI/netI 0.0396
_diffrn_reflns_Laue_measured_fraction_full 0.989
_diffrn_reflns_Laue_measured_fraction_max 0.989
_diffrn_reflns_limit_h_max 16
_diffrn_reflns_limit_h_min -16
_diffrn_reflns_limit_k_max 16
_diffrn_reflns_limit_k_min -16
_diffrn_reflns_limit_l_max 23
_diffrn_reflns_limit_l_min -24
_diffrn_reflns_number 28601
_diffrn_reflns_point_group_measured_fraction_full 0.989
_diffrn_reflns_point_group_measured_fraction_max 0.989
_diffrn_reflns_theta_full 25.100
_diffrn_reflns_theta_max 25.100
_diffrn_reflns_theta_min 1.005
_exptl_absorpt_coefficient_mu 3.891
_exptl_absorpt_correction_T_max 0.632
_exptl_absorpt_correction_T_min 0.593
_exptl_absorpt_correction_type multi-scan
_exptl_absorpt_process_details '(SADABS; Sheldrick, 2003)'
_exptl_crystal_colour magenta
_exptl_crystal_density_diffrn 1.805
_exptl_crystal_description block
_exptl_crystal_F_000 2082
_exptl_crystal_size_max 0.150
_exptl_crystal_size_mid 0.140
_exptl_crystal_size_min 0.130
_refine_diff_density_max 2.082
_refine_diff_density_min -0.986
_refine_diff_density_rms 0.143
_refine_ls_extinction_method none
_refine_ls_goodness_of_fit_ref 1.100
_refine_ls_hydrogen_treatment constr
_refine_ls_matrix_type full
_refine_ls_number_parameters 956
_refine_ls_number_reflns 13881
_refine_ls_number_restraints 116
_refine_ls_restrained_S_all 1.148
_refine_ls_R_factor_all 0.0353
_refine_ls_R_factor_gt 0.0310
_refine_ls_shift/su_max 0.002
_refine_ls_shift/su_mean 0.000
_refine_ls_structure_factor_coef Fsqd
_refine_ls_weighting_details 'w=1/[\s^2^(Fo^2^)+(0.0434P)^2^+9.6682P] where P=(Fo^2^+2Fc^2^)/3'
_refine_ls_weighting_scheme calc
_refine_ls_wR_factor_gt 0.0871
_refine_ls_wR_factor_ref 0.0899
_reflns_Friedel_coverage 0.000
_reflns_number_gt 12454
_reflns_number_total 13881
_reflns_threshold_expression 'I > 2\s(I)'
_cod_data_source_file d0ra01524e2.cif
_cod_data_source_block tb-cr_sq
_cod_depositor_comments 'Adding full bibliography for 7240154--7240155.cif.'
_cod_database_code 7240155
_shelx_shelxl_version_number 2018/3
_shelx_space_group_comment
;
The symmetry employed for this shelxl refinement is uniquely defined
by the following loop, which should always be used as a source of
symmetry information in preference to the above space-group names.
They are only intended as comments.
;
_shelx_estimated_absorpt_t_min 0.593
_shelx_estimated_absorpt_t_max 0.632

loop_
_space_group_symop_operation_xyz
'x, y, z'
'-x, -y, -z'

loop_
_atom_site_label
_atom_site_type_symbol
_atom_site_fract_x
_atom_site_fract_y
_atom_site_fract_z
_atom_site_U_iso_or_equiv
_atom_site_adp_type
_atom_site_occupancy
_atom_site_site_symmetry_order
_atom_site_calc_flag
_atom_site_refinement_flags_posn
_atom_site_refinement_flags_adp
_atom_site_refinement_flags_occupancy
_atom_site_disorder_assembly
_atom_site_disorder_group
Tb1 Tb 0.88312(2) 0.10276(2) -0.39003(2) 0.01695(7) Uani 1 1 d . . . . .
Tb2 Tb 0.35852(2) 0.63425(2) -0.05284(2) 0.01642(7) Uani 1 1 d . . . . .
Tb3 Tb 0.80336(2) -0.06980(2) -0.51739(2) 0.01905(7) Uani 1 1 d . . . . .
Tb4 Tb 0.37152(2) 0.35542(2) -0.03781(2) 0.02073(7) Uani 1 1 d . U . . .
Cr1 Cr 0.56237(5) 0.49965(5) -0.06499(4) 0.01380(16) Uani 1 1 d . . . . .
Cr2 Cr 1.00883(5) -0.08063(5) -0.45352(4) 0.01437(16) Uani 1 1 d . . . . .
O1 O 0.5038(2) 0.4088(2) 0.00469(15) 0.0141(7) Uani 1 1 d . . . . .
O2 O 0.4382(2) 0.4954(2) -0.10131(16) 0.0182(7) Uani 1 1 d . . . . .
H2C H 0.445305 0.493869 -0.149390 0.022 Uiso 1 1 calc R U . . .
O3 O 0.3777(3) 0.5991(3) 0.12537(17) 0.0244(8) Uani 1 1 d . . . . .
O4 O 0.6770(2) 0.5029(2) -0.02013(16) 0.0175(7) Uani 1 1 d . . . . .
H4C H 0.658028 0.503806 0.019805 0.026 Uiso 1 1 calc R U . . .
O5 O 0.3824(3) 0.4025(3) 0.13459(18) 0.0281(8) Uani 1 1 d . . . . .
O6 O 1.0258(2) 0.0563(2) -0.45895(15) 0.0141(7) Uani 1 1 d . . . . .
O7 O 1.1496(2) -0.0910(2) -0.49741(16) 0.0178(7) Uani 1 1 d . . . . .
H7A H 1.161164 -0.049433 -0.526918 0.027 Uiso 1 1 calc R U . . .
O8 O 0.9912(3) -0.2216(2) -0.44967(18) 0.0265(8) Uani 1 1 d . . . . .
O9 O 1.0508(3) -0.0971(3) -0.36586(17) 0.0261(8) Uani 1 1 d . . . . .
O10 O 0.8689(2) -0.0584(2) -0.41589(16) 0.0179(7) Uani 1 1 d . . . . .
O11 O 1.0014(3) -0.2062(3) -0.6363(2) 0.0389(10) Uani 1 1 d . . . . .
O12 O 0.9595(3) 0.0136(3) -0.30895(17) 0.0272(8) Uani 1 1 d . . . . .
O13 O 0.7136(3) 0.0619(3) -0.35913(19) 0.0327(9) Uani 1 1 d . . . . .
O14 O 0.3043(3) 0.6926(2) 0.05617(16) 0.0244(8) Uani 1 1 d . . . . .
O15 O 0.2277(3) 0.5640(3) -0.0921(2) 0.0332(9) Uani 1 1 d . . . . .
O16 O 0.5472(3) 0.2266(3) 0.06025(19) 0.0303(9) Uani 1 1 d . . . . .
O17 O 0.8438(3) -0.2240(3) -0.4818(2) 0.0350(9) Uani 1 1 d . . . . .
O18 O 0.6670(3) -0.0185(3) -0.43825(18) 0.0321(9) Uani 1 1 d D . . . .
O19 O 0.8471(3) -0.1444(3) -0.6182(2) 0.0365(10) Uani 1 1 d D . . . .
O20 O 0.2211(3) 0.4079(3) -0.0704(2) 0.0342(9) Uani 1 1 d . . . . .
O21 O 0.4705(3) 0.2158(3) -0.0264(2) 0.0414(11) Uani 1 1 d . . . . .
O22 O 0.4099(4) 0.3075(3) -0.1507(2) 0.0495(11) Uani 1 1 d D U . . .
O23 O 0.3106(3) 0.3059(3) 0.0735(2) 0.0386(10) Uani 1 1 d . . . . .
N1 N 0.1966(3) 0.8230(3) 0.2794(2) 0.0315(11) Uani 1 1 d . . . . .
O24 O 0.2996(4) 0.2224(4) -0.0897(3) 0.0555(12) Uani 1 1 d . U . . .
C31 C 0.6599(4) 0.0037(4) -0.3788(3) 0.0281(12) Uani 1 1 d . U . . .
C32 C 0.3246(4) 0.6685(4) 0.1117(3) 0.0227(11) Uani 1 1 d . U . . .
C33 C 0.2798(4) 0.7242(4) 0.1696(2) 0.0247(11) Uani 1 1 d . . . . .
C34 C 0.9152(4) -0.2632(4) -0.4604(3) 0.0278(12) Uani 1 1 d . . . . .
C36 C 1.0603(5) -0.0915(5) -0.2539(3) 0.0384(15) Uani 1 1 d . . . . .
C37 C 0.1845(4) 0.4868(4) -0.0831(3) 0.0259(12) Uani 1 1 d . . . . .
C38 C 1.0200(4) -0.0533(4) -0.3143(2) 0.0257(12) Uani 1 1 d . . . . .
C40 C 0.1589(5) 0.8285(4) 0.2247(3) 0.0379(15) Uani 1 1 d . . . . .
H40A H 0.102361 0.865757 0.223643 0.046 Uiso 1 1 calc R U . . .
N4 N -0.1290(3) 0.4978(4) -0.0861(3) 0.0433(13) Uani 1 1 d . . . . .
C46 C -0.0812(4) 0.4169(5) -0.0771(3) 0.0430(16) Uani 1 1 d . . . . .
H46A H -0.117839 0.361885 -0.070342 0.052 Uiso 1 1 calc R U . . .
C43 C 0.0190(4) 0.4091(5) -0.0772(3) 0.0384(14) Uani 1 1 d . . . . .
H43A H 0.048737 0.350540 -0.070634 0.046 Uiso 1 1 calc R U . . .
C35 C 0.0746(4) 0.4901(4) -0.0874(3) 0.0269(12) Uani 1 1 d . . . . .
C47 C 0.0271(4) 0.5744(5) -0.0976(3) 0.0423(16) Uani 1 1 d . . . . .
H47A H 0.062169 0.630336 -0.104820 0.051 Uiso 1 1 calc R U . . .
C55 C -0.0740(5) 0.5749(5) -0.0971(4) 0.0523(19) Uani 1 1 d . . . . .
H55A H -0.105222 0.632303 -0.104875 0.063 Uiso 1 1 calc R U . . .
C42 C 0.5833(4) -0.0469(4) -0.3287(3) 0.0292(12) Uani 1 1 d . . . . .
C44 C 0.1981(5) 0.7824(4) 0.1687(3) 0.0388(15) Uani 1 1 d . . . . .
H44A H 0.169718 0.790533 0.130837 0.047 Uiso 1 1 calc R U . . .
C45 C 0.5304(4) 0.1895(4) 0.0100(3) 0.0301(13) Uani 1 1 d . . . . .
N6 N 0.2119(4) 0.1737(4) 0.3061(3) 0.0507(15) Uani 1 1 d . . . . .
N8 N 0.3458(6) 0.0739(6) -0.3095(4) 0.075(2) Uani 1 1 d . U . . .
C50 C 0.9106(4) -0.2049(4) -0.6397(3) 0.0312(13) Uani 1 1 d . . . . .
C51 C 0.5932(4) 0.1023(4) -0.0095(3) 0.0355(14) Uani 1 1 d . . . . .
N2 N 0.4526(5) -0.1524(5) -0.2350(3) 0.0559(16) Uani 1 1 d . . . . .
C54 C 0.9087(5) -0.3683(4) -0.4451(3) 0.0363(14) Uani 1 1 d . . . . .
N3 N 0.8931(6) -0.5619(4) -0.4191(4) 0.071(2) Uani 1 1 d . . . . .
C57 C 0.9820(6) -0.4191(4) -0.4216(4) 0.056(2) Uani 1 1 d . . . . .
H57A H 1.038435 -0.389692 -0.413885 0.067 Uiso 1 1 calc R U . . .
C58 C 0.3192(5) 0.7176(5) 0.2266(3) 0.051(2) Uani 1 1 d . . . . .
H58A H 0.374123 0.678848 0.229464 0.061 Uiso 1 1 calc R U . . .
C59 C 0.5206(5) -0.1107(5) -0.3473(3) 0.0455(16) Uani 1 1 d . . . . .
H59A H 0.521006 -0.119693 -0.391673 0.055 Uiso 1 1 calc R U . . .
C60 C 0.4573(6) -0.1608(6) -0.2992(4) 0.0559(19) Uani 1 1 d . . . . .
H60A H 0.415222 -0.203277 -0.312549 0.067 Uiso 1 1 calc R U . . .
C61 C 0.3554(6) 0.2420(5) -0.1455(4) 0.0536(16) Uani 1 1 d D U . . .
C62 C 0.2353(5) 0.1979(5) 0.1882(3) 0.0448(16) Uani 1 1 d . . . . .
H62A H 0.223112 0.178139 0.148111 0.054 Uiso 1 1 calc R U . . .
N9 N 1.1346(6) -0.1646(6) -0.1446(3) 0.082(3) Uani 1 1 d . . . . .
C64 C 0.2901(4) 0.2776(4) 0.1903(3) 0.0358(14) Uani 1 1 d D . . . .
C65 C 0.3313(4) 0.3332(4) 0.1274(3) 0.0335(14) Uani 1 1 d D . . . .
C66 C 0.5761(5) -0.0346(5) -0.2615(3) 0.0436(16) Uani 1 1 d . . . . .
H66A H 0.615128 0.009498 -0.246785 0.052 Uiso 1 1 calc R U . . .
C67 C 0.8745(5) -0.2858(4) -0.6735(4) 0.0448(17) Uani 1 1 d . . . . .
N5 N 0.7206(6) -0.0478(5) -0.0473(5) 0.088(3) Uani 1 1 d . . . . .
C69 C 0.5990(6) 0.0680(5) -0.0706(4) 0.056(2) Uani 1 1 d . . . . .
H69A H 0.560601 0.094465 -0.100293 0.068 Uiso 1 1 calc R U . . .
C70 C 1.1249(6) -0.1674(6) -0.2583(4) 0.065(2) Uani 1 1 d . . . . .
H70A H 1.144686 -0.194709 -0.298494 0.077 Uiso 1 1 calc R U . . .
C71 C 0.3487(6) 0.1790(5) -0.2023(4) 0.0591(19) Uani 1 1 d D U . . .
C72 C 0.2775(5) 0.7683(5) 0.2794(3) 0.052(2) Uani 1 1 d . . . . .
H72A H 0.306863 0.764337 0.316921 0.063 Uiso 1 1 calc R U . . .
C73 C 0.5110(6) -0.0881(6) -0.2173(3) 0.056(2) Uani 1 1 d . . . . .
H73A H 0.507297 -0.079263 -0.172575 0.067 Uiso 1 1 calc R U . . .
C74 C 1.1601(7) -0.2027(7) -0.2027(4) 0.087(3) Uani 1 1 d . . . . .
H74A H 1.203051 -0.254580 -0.205920 0.104 Uiso 1 1 calc R U . . .
C75 C 0.3070(6) 0.3029(5) 0.2499(4) 0.0545(19) Uani 1 1 d . . . . .
H75A H 0.345673 0.354813 0.252833 0.065 Uiso 1 1 calc R U . . .
C76 C 0.6500(5) 0.0600(5) 0.0330(4) 0.0521(18) Uani 1 1 d . . . . .
H76A H 0.647595 0.081973 0.074905 0.063 Uiso 1 1 calc R U . . .
C77 C 0.1987(5) 0.1480(5) 0.2469(4) 0.0527(19) Uani 1 1 d . . . . .
H77A H 0.163081 0.093707 0.244953 0.063 Uiso 1 1 calc R U . . .
C78 C 0.9382(7) -0.3397(5) -0.7152(4) 0.065(2) Uani 1 1 d . . . . .
H78A H 1.005068 -0.325204 -0.725129 0.078 Uiso 1 1 calc R U . . .
C79 C 0.8267(6) -0.4157(5) -0.4561(5) 0.071(3) Uani 1 1 d . . . . .
H79A H 0.775747 -0.383612 -0.473007 0.085 Uiso 1 1 calc R U . . .
C80 C 0.6631(7) -0.0068(6) -0.0875(5) 0.082(3) Uani 1 1 d . . . . .
H80A H 0.666350 -0.029838 -0.129159 0.099 Uiso 1 1 calc R U . . .
C81 C 0.7106(7) -0.0155(5) 0.0131(5) 0.074(3) Uani 1 1 d . . . . .
H81A H 0.746249 -0.045388 0.043142 0.089 Uiso 1 1 calc R U . . .
C82 C 0.4161(7) 0.1978(7) -0.2608(5) 0.079(3) Uani 1 1 d . U . . .
H82A H 0.461654 0.245957 -0.264212 0.094 Uiso 1 1 calc R U . . .
C83 C 0.2650(6) 0.2490(6) 0.3073(4) 0.063(2) Uani 1 1 d . . . . .
H83A H 0.275554 0.267819 0.347947 0.075 Uiso 1 1 calc R U . . .
C84 C 1.0326(7) -0.0550(6) -0.1933(3) 0.075(3) Uani 1 1 d . . . . .
H84A H 0.987903 -0.004687 -0.187776 0.090 Uiso 1 1 calc R U . . .
C85 C 0.8222(7) -0.5113(5) -0.4416(6) 0.089(3) Uani 1 1 d . . . . .
H85A H 0.765973 -0.542433 -0.447938 0.107 Uiso 1 1 calc R U . . .
C86 C 1.0721(8) -0.0941(7) -0.1412(4) 0.083(3) Uani 1 1 d . U . . .
H86A H 1.052825 -0.068397 -0.100391 0.099 Uiso 1 1 calc R U . . .
C87 C 0.9709(7) -0.5160(5) -0.4095(4) 0.067(2) Uani 1 1 d . U . . .
H87A H 1.021449 -0.550254 -0.393696 0.081 Uiso 1 1 calc R U . . .
C88 C 0.2817(9) 0.1119(9) -0.1969(6) 0.105(4) Uani 1 1 d . . . . .
H88A H 0.236856 0.099843 -0.158162 0.126 Uiso 1 1 calc R U . . .
C91 C 0.4123(8) 0.1391(8) -0.3160(6) 0.091(3) Uani 1 1 d . . . . .
H91A H 0.456687 0.148213 -0.355291 0.109 Uiso 1 1 calc R U . . .
C92 C 0.9029(9) -0.4159(7) -0.7424(5) 0.083(3) Uani 1 1 d . U . . .
H92A H 0.946328 -0.450859 -0.771786 0.100 Uiso 1 1 calc R U . . .
N7 N 0.8080(8) -0.4404(7) -0.7276(6) 0.115(3) Uani 1 1 d . U . . .
C94 C 0.2824(8) 0.0617(7) -0.2513(5) 0.085(2) Uani 1 1 d . U . . .
H94A H 0.235347 0.014860 -0.248301 0.102 Uiso 1 1 calc R U . . .
C95 C 0.7786(7) -0.3082(7) -0.6614(6) 0.097(3) Uani 1 1 d . U . . .
H95A H 0.733506 -0.269869 -0.635710 0.116 Uiso 1 1 calc R U . . .
C98 C 0.7455(8) -0.3866(8) -0.6862(7) 0.106(3) Uani 1 1 d . U . . .
H98A H 0.679327 -0.403144 -0.674493 0.127 Uiso 1 1 calc R U . . .
O1W O 0.7135(3) 0.0191(3) -0.5904(2) 0.0441(11) Uani 1 1 d . . . . .
H1A H 0.661017 0.031582 -0.562263 0.066 Uiso 1 1 d DR U . . .
H1B H 0.714635 -0.013777 -0.622256 0.066 Uiso 1 1 d DR U . . .
O2W O 0.6623(3) -0.1705(3) -0.5197(3) 0.0547(13) Uani 1 1 d . . . . .
H2A H 0.612080 -0.146027 -0.530075 0.082 Uiso 1 1 d DR U . . .
H2B H 0.648290 -0.213449 -0.492546 0.082 Uiso 1 1 d R U . . .
O3W O 0.8316(3) 0.2561(3) -0.4255(2) 0.0414(11) Uani 1 1 d . U . . .
H3A H 0.867687 0.262157 -0.466728 0.062 Uiso 1 1 d DR U . . .
H3B H 0.782990 0.242604 -0.450769 0.062 Uiso 1 1 d DR U . . .
O4W O 0.3804(3) 0.6861(3) -0.16530(19) 0.0376(10) Uani 1 1 d . U . . .
H4A H 0.351538 0.662806 -0.192361 0.056 Uiso 1 1 d DR U . . .
H4B H 0.400558 0.738797 -0.180971 0.056 Uiso 1 1 d R U . . .
O5W O 0.2229(3) 0.7503(3) -0.0465(2) 0.0392(10) Uani 1 1 d . . . . .
H5A H 0.202992 0.772667 -0.078647 0.059 Uiso 1 1 d R U . . .
H5B H 0.210678 0.782468 -0.014966 0.059 Uiso 1 1 d R U . . .
O6W O 1.2855(3) -0.2504(3) -0.4368(3) 0.0499(13) Uani 1 1 d . . . . .
H6E H 1.285827 -0.300607 -0.455552 0.075 Uiso 1 1 d DR U . . .
H6F H 1.316031 -0.221266 -0.469755 0.075 Uiso 1 1 d DR U . . .
O7W O 0.4676(4) -0.1148(5) -0.5097(4) 0.098(2) Uani 1 1 d . . . . .
H7E H 0.454709 -0.166475 -0.518579 0.148 Uiso 1 1 d DR U . . .
H7F H 0.443841 -0.069370 -0.526286 0.148 Uiso 1 1 d R U . . .
O8W O 1.3088(8) 0.6000(7) -0.2677(5) 0.170(4) Uani 1 1 d . U . . .
H8E H 1.272526 0.593143 -0.296378 0.255 Uiso 1 1 d DR U . . .
H8F H 1.293249 0.556358 -0.240047 0.255 Uiso 1 1 d DR U . . .
O9W O 0.4603(9) 0.4520(10) -0.2395(5) 0.234(6) Uani 1 1 d . U . . .
H9E H 0.500338 0.410659 -0.230306 0.351 Uiso 1 1 d DR U . . .
H9F H 0.405491 0.426043 -0.233797 0.351 Uiso 1 1 d DR U . . .
O10W O 0.1261(10) 1.1898(10) 0.0071(7) 0.232(6) Uani 1 1 d D U . . .
H10E H 0.180642 1.221835 0.009208 0.347 Uiso 1 1 d DR U . . .
H10F H 0.136870 1.172635 -0.033982 0.347 Uiso 1 1 d DR U . . .
O11W O 0.6047(15) 0.3141(15) -0.4400(9) 0.167(8) Uani 0.5 1 d . U P . .
O12W O 0.0640(15) 0.8751(15) 0.0437(9) 0.142(7) Uani 0.5 1 d . U P . .
O13W O 0.5930(16) -0.3601(14) -0.5038(12) 0.158(7) Uani 0.5 1 d . U P . .

loop_
_atom_site_aniso_label
_atom_site_aniso_U_11
_atom_site_aniso_U_22
_atom_site_aniso_U_33
_atom_site_aniso_U_23
_atom_site_aniso_U_13
_atom_site_aniso_U_12
Tb1 0.01968(13) 0.01684(12) 0.01385(12) -0.00327(9) -0.00096(9) 0.00136(9)
Tb2 0.01436(12) 0.01905(13) 0.01609(12) 0.00021(9) -0.00387(9) 0.00090(9)
Tb3 0.01804(13) 0.01861(13) 0.02118(13) -0.00346(9) -0.00421(10) -0.00180(9)
Tb4 0.01865(13) 0.01925(13) 0.02672(14) -0.00320(10) -0.00984(10) -0.00172(10)
Cr1 0.0108(3) 0.0185(4) 0.0115(4) -0.0003(3) -0.0004(3) 0.0008(3)
Cr2 0.0175(4) 0.0133(4) 0.0117(4) 0.0009(3) -0.0015(3) 0.0000(3)
O1 0.0120(15) 0.0182(17) 0.0120(16) -0.0004(13) -0.0021(12) -0.0010(13)
O2 0.0173(17) 0.0253(18) 0.0125(16) -0.0020(14) -0.0036(13) -0.0002(14)
O3 0.0233(18) 0.032(2) 0.0178(18) -0.0070(15) -0.0029(14) 0.0079(16)
O4 0.0123(16) 0.0242(18) 0.0151(16) 0.0009(14) -0.0002(13) -0.0011(13)
O5 0.0249(19) 0.031(2) 0.024(2) 0.0079(16) 0.0034(16) -0.0039(17)
O6 0.0163(16) 0.0136(16) 0.0120(16) -0.0003(12) -0.0011(13) -0.0005(13)
O7 0.0211(17) 0.0171(17) 0.0147(16) 0.0022(13) -0.0023(13) -0.0017(14)
O8 0.031(2) 0.0173(18) 0.030(2) 0.0010(15) -0.0019(16) -0.0020(15)
O9 0.030(2) 0.032(2) 0.0165(18) 0.0004(15) -0.0053(15) 0.0063(16)
O10 0.0193(17) 0.0172(17) 0.0160(17) 0.0007(13) 0.0004(13) -0.0014(13)
O11 0.033(2) 0.039(2) 0.047(3) -0.022(2) -0.0053(19) -0.0017(19)
O12 0.035(2) 0.030(2) 0.0175(18) -0.0012(15) -0.0082(16) 0.0085(17)
O13 0.026(2) 0.034(2) 0.036(2) -0.0084(18) 0.0054(17) -0.0045(17)
O14 0.0268(19) 0.029(2) 0.0173(18) -0.0058(15) -0.0035(15) 0.0083(16)
O15 0.0222(19) 0.035(2) 0.046(2) 0.0050(18) -0.0165(18) -0.0112(17)
O16 0.037(2) 0.0238(19) 0.030(2) 0.0019(16) -0.0089(17) -0.0018(16)
O17 0.035(2) 0.0201(19) 0.052(3) 0.0016(18) -0.015(2) -0.0029(17)
O18 0.025(2) 0.047(2) 0.023(2) -0.0038(17) 0.0038(16) -0.0061(18)
O19 0.033(2) 0.043(2) 0.036(2) -0.0173(19) -0.0082(18) 0.0070(19)
O20 0.0201(19) 0.035(2) 0.052(3) -0.0075(19) -0.0180(18) 0.0036(17)
O21 0.046(3) 0.027(2) 0.060(3) -0.010(2) -0.032(2) 0.0061(19)
O22 0.056(3) 0.045(3) 0.054(2) -0.028(2) -0.017(2) -0.002(2)
O23 0.034(2) 0.037(2) 0.041(3) 0.013(2) 0.0017(19) -0.0068(18)
N1 0.029(2) 0.039(3) 0.028(3) -0.015(2) -0.004(2) 0.010(2)
O24 0.059(3) 0.055(3) 0.057(3) -0.018(2) -0.016(2) -0.016(2)
C31 0.019(3) 0.030(3) 0.035(3) -0.007(2) 0.000(2) 0.001(2)
C32 0.019(2) 0.024(3) 0.025(3) -0.006(2) -0.004(2) 0.003(2)
C33 0.020(3) 0.035(3) 0.018(3) -0.008(2) 0.000(2) 0.004(2)
C34 0.035(3) 0.020(3) 0.026(3) -0.002(2) 0.001(2) -0.004(2)
C36 0.040(3) 0.056(4) 0.019(3) 0.000(3) -0.011(3) 0.018(3)
C37 0.017(3) 0.042(3) 0.020(3) -0.006(2) -0.005(2) -0.002(2)
C38 0.027(3) 0.031(3) 0.018(3) 0.003(2) -0.006(2) 0.004(2)
C40 0.041(3) 0.043(4) 0.030(3) -0.010(3) -0.006(3) 0.022(3)
N4 0.016(2) 0.066(4) 0.047(3) -0.002(3) -0.003(2) -0.001(3)
C46 0.022(3) 0.049(4) 0.058(4) -0.006(3) -0.006(3) -0.011(3)
C43 0.027(3) 0.040(4) 0.049(4) -0.002(3) -0.009(3) 0.001(3)
C35 0.016(3) 0.040(3) 0.024(3) 0.000(2) -0.005(2) 0.000(2)
C47 0.022(3) 0.042(4) 0.062(4) 0.004(3) -0.009(3) -0.004(3)
C55 0.022(3) 0.064(5) 0.072(5) 0.005(4) -0.014(3) 0.011(3)
C42 0.024(3) 0.029(3) 0.032(3) 0.003(2) 0.002(2) -0.001(2)
C44 0.046(4) 0.050(4) 0.022(3) -0.011(3) -0.012(3) 0.022(3)
C45 0.032(3) 0.023(3) 0.036(3) 0.002(2) -0.010(3) -0.005(2)
N6 0.049(3) 0.047(3) 0.047(4) 0.021(3) 0.013(3) -0.005(3)
N8 0.096(6) 0.083(5) 0.060(4) -0.041(4) -0.044(3) 0.030(5)
C50 0.038(3) 0.031(3) 0.026(3) -0.009(2) -0.008(2) -0.006(3)
C51 0.036(3) 0.025(3) 0.045(4) -0.002(3) -0.008(3) -0.004(2)
N2 0.054(4) 0.065(4) 0.045(4) 0.018(3) -0.001(3) -0.023(3)
C54 0.039(3) 0.017(3) 0.052(4) -0.001(3) -0.002(3) -0.005(2)
N3 0.084(5) 0.026(3) 0.097(6) 0.008(3) -0.003(4) -0.004(3)
C57 0.072(5) 0.023(3) 0.076(5) 0.007(3) -0.029(4) -0.001(3)
C58 0.039(4) 0.081(5) 0.035(4) -0.024(3) -0.013(3) 0.037(4)
C59 0.046(4) 0.056(4) 0.034(4) 0.001(3) -0.003(3) -0.022(3)
C60 0.054(4) 0.065(5) 0.047(4) 0.005(4) -0.003(3) -0.030(4)
C61 0.053(4) 0.050(4) 0.060(4) -0.001(4) -0.016(3) -0.003(3)
C62 0.043(4) 0.042(4) 0.043(4) 0.014(3) 0.004(3) -0.012(3)
N9 0.094(6) 0.118(6) 0.040(4) 0.003(4) -0.033(4) 0.044(5)
C64 0.033(3) 0.034(3) 0.035(3) 0.014(3) 0.005(3) -0.001(3)
C65 0.022(3) 0.035(3) 0.037(4) 0.009(3) 0.007(2) 0.001(2)
C66 0.042(4) 0.055(4) 0.032(3) -0.004(3) 0.000(3) -0.014(3)
C67 0.054(4) 0.031(3) 0.058(4) -0.015(3) -0.030(3) -0.001(3)
N5 0.086(6) 0.064(5) 0.121(7) -0.033(5) -0.033(5) 0.041(4)
C69 0.061(5) 0.049(4) 0.064(5) -0.017(4) -0.020(4) 0.015(4)
C70 0.072(5) 0.085(6) 0.039(4) -0.004(4) -0.023(4) 0.045(5)
C71 0.067(5) 0.047(4) 0.071(5) -0.013(4) -0.027(3) 0.000(4)
C72 0.052(4) 0.079(5) 0.033(4) -0.029(3) -0.021(3) 0.032(4)
C73 0.060(5) 0.075(5) 0.027(4) 0.008(3) 0.006(3) -0.022(4)
C74 0.096(7) 0.120(8) 0.050(5) -0.005(5) -0.037(5) 0.067(6)
C75 0.063(5) 0.051(4) 0.045(4) 0.012(3) 0.001(4) -0.016(4)
C76 0.061(5) 0.036(4) 0.060(5) 0.007(3) -0.016(4) 0.013(3)
C77 0.047(4) 0.050(4) 0.054(5) 0.018(4) 0.005(3) -0.013(3)
C78 0.104(7) 0.041(4) 0.050(5) -0.021(4) -0.008(4) -0.008(4)
C79 0.062(5) 0.016(3) 0.134(8) 0.005(4) -0.019(5) -0.006(3)
C80 0.084(7) 0.076(6) 0.095(7) -0.054(5) -0.025(6) 0.029(5)
C81 0.086(6) 0.042(4) 0.097(7) -0.005(5) -0.028(5) 0.028(4)
C82 0.065(6) 0.098(7) 0.079(5) -0.022(5) -0.022(4) -0.014(5)
C83 0.080(6) 0.060(5) 0.042(4) 0.008(4) 0.005(4) -0.008(4)
C84 0.109(7) 0.092(6) 0.028(4) -0.012(4) -0.025(4) 0.060(6)
C85 0.064(6) 0.026(4) 0.177(11) 0.002(5) -0.020(6) -0.022(4)
C86 0.110(6) 0.103(6) 0.041(4) -0.010(4) -0.032(4) 0.043(5)
C87 0.088(5) 0.035(4) 0.081(5) 0.009(4) -0.026(4) 0.005(4)
C88 0.121(10) 0.124(10) 0.079(7) -0.030(7) -0.030(7) -0.037(8)
C91 0.077(7) 0.104(8) 0.107(8) -0.063(7) -0.043(6) 0.032(6)
C92 0.116(7) 0.064(5) 0.072(5) -0.030(4) -0.014(5) 0.000(5)
N7 0.118(6) 0.102(6) 0.145(7) -0.065(5) -0.059(6) -0.001(5)
C94 0.098(6) 0.081(5) 0.083(5) -0.035(5) -0.029(4) -0.004(5)
C95 0.067(5) 0.084(6) 0.152(8) -0.057(6) -0.036(5) -0.002(5)
C98 0.076(6) 0.092(6) 0.158(8) -0.051(6) -0.028(6) -0.013(5)
O1W 0.057(3) 0.048(3) 0.036(2) -0.015(2) -0.028(2) 0.015(2)
O2W 0.032(2) 0.042(3) 0.093(4) -0.010(3) -0.015(3) -0.007(2)
O3W 0.062(3) 0.021(2) 0.042(2) -0.0030(18) -0.012(2) 0.0040(19)
O4W 0.053(3) 0.037(2) 0.024(2) 0.0065(17) -0.0111(19) -0.013(2)
O5W 0.045(2) 0.047(3) 0.030(2) -0.0080(19) -0.0195(19) 0.024(2)
O6W 0.033(2) 0.021(2) 0.095(4) 0.003(2) -0.013(2) 0.0078(18)
O7W 0.069(4) 0.105(5) 0.129(6) -0.001(5) -0.046(4) 0.025(4)
O8W 0.193(8) 0.168(7) 0.159(7) -0.085(6) -0.022(6) -0.071(6)
O9W 0.186(10) 0.383(16) 0.157(9) -0.123(10) -0.065(8) 0.044(11)
O10W 0.228(9) 0.218(9) 0.239(10) -0.001(8) -0.021(8) 0.034(8)
O11W 0.161(11) 0.161(11) 0.191(12) -0.001(9) -0.061(9) -0.033(9)
O12W 0.149(10) 0.168(10) 0.110(9) -0.013(8) -0.027(8) 0.013(8)
O13W 0.146(10) 0.130(10) 0.201(11) 0.011(8) -0.042(9) -0.009(8)

loop_
_atom_type_symbol
_atom_type_description
_atom_type_scat_dispersion_real
_atom_type_scat_dispersion_imag
_atom_type_scat_source
C C 0.0033 0.0016 'International Tables Vol C Tables 4.2.6.8 and 6.1.1.4'
H H 0.0000 0.0000 'International Tables Vol C Tables 4.2.6.8 and 6.1.1.4'
N N 0.0061 0.0033 'International Tables Vol C Tables 4.2.6.8 and 6.1.1.4'
O O 0.0106 0.0060 'International Tables Vol C Tables 4.2.6.8 and 6.1.1.4'
Cr Cr 0.3209 0.6236 'International Tables Vol C Tables 4.2.6.8 and 6.1.1.4'
Tb Tb -0.1723 4.1537 'International Tables Vol C Tables 4.2.6.8 and 6.1.1.4'

loop_
_geom_angle_atom_site_label_1
_geom_angle_atom_site_label_2
_geom_angle_atom_site_label_3
_geom_angle
_geom_angle_site_symmetry_1
_geom_angle_site_symmetry_3
_geom_angle_publ_flag
O6 Tb1 O11 78.80(12) . 2_754 ?
O6 Tb1 O13 140.47(12) . . ?
O11 Tb1 O13 140.66(13) 2_754 . ?
O6 Tb1 O3W 110.02(13) . . ?
O11 Tb1 O3W 74.51(15) 2_754 . ?
O13 Tb1 O3W 88.81(15) . . ?
O6 Tb1 O10 70.45(11) . . ?
O11 Tb1 O10 140.68(12) 2_754 . ?
O13 Tb1 O10 72.68(12) . . ?
O3W Tb1 O10 138.81(13) . . ?
O6 Tb1 O12 81.94(11) . . ?
O11 Tb1 O12 76.10(15) 2_754 . ?
O13 Tb1 O12 102.49(13) . . ?
O3W Tb1 O12 145.11(14) . . ?
O10 Tb1 O12 75.86(12) . . ?
O6 Tb1 O7 69.82(11) . 2_754 ?
O11 Tb1 O7 122.94(13) 2_754 2_754 ?
O13 Tb1 O7 83.80(12) . 2_754 ?
O3W Tb1 O7 73.41(12) . 2_754 ?
O10 Tb1 O7 68.34(11) . 2_754 ?
O12 Tb1 O7 139.95(11) . 2_754 ?
O6 Tb1 N1 147.90(13) . 2_665 ?
O11 Tb1 N1 72.84(15) 2_754 2_665 ?
O13 Tb1 N1 68.70(14) . 2_665 ?
O3W Tb1 N1 76.72(15) . 2_665 ?
O10 Tb1 N1 125.77(14) . 2_665 ?
O12 Tb1 N1 76.98(13) . 2_665 ?
O7 Tb1 N1 139.46(12) 2_754 2_665 ?
O6 Tb1 Cr2 35.72(8) . . ?
O11 Tb1 Cr2 106.92(10) 2_754 . ?
O13 Tb1 Cr2 108.92(9) . . ?
O3W Tb1 Cr2 138.70(11) . . ?
O10 Tb1 Cr2 36.24(8) . . ?
O12 Tb1 Cr2 68.59(8) . . ?
O7 Tb1 Cr2 71.95(7) 2_754 . ?
N1 Tb1 Cr2 144.20(10) 2_665 . ?
O6 Tb1 Cr2 34.81(7) . 2_754 ?
O11 Tb1 Cr2 96.30(10) 2_754 2_754 ?
O13 Tb1 Cr2 118.32(10) . 2_754 ?
O3W Tb1 Cr2 86.32(11) . 2_754 ?
O10 Tb1 Cr2 71.90(8) . 2_754 ?
O12 Tb1 Cr2 115.35(8) . 2_754 ?
O7 Tb1 Cr2 36.33(8) 2_754 2_754 ?
N1 Tb1 Cr2 161.73(11) 2_665 2_754 ?
Cr2 Tb1 Cr2 52.38(2) . 2_754 ?
O6 Tb1 Tb3 72.42(8) . . ?
O11 Tb1 Tb3 149.10(10) 2_754 . ?
O13 Tb1 Tb3 69.19(9) . . ?
O3W Tb1 Tb3 104.86(10) . . ?
O10 Tb1 Tb3 34.37(8) . . ?
O12 Tb1 Tb3 110.02(9) . . ?
O7 Tb1 Tb3 35.10(7) 2_754 . ?
N1 Tb1 Tb3 137.81(11) 2_665 . ?
Cr2 Tb1 Tb3 52.812(14) . . ?
Cr2 Tb1 Tb3 53.231(14) 2_754 . ?
O1 Tb2 O15 139.82(12) 2_665 . ?
O1 Tb2 O4W 119.69(13) 2_665 . ?
O15 Tb2 O4W 76.10(14) . . ?
O1 Tb2 O16 74.82(12) 2_665 2_665 ?
O15 Tb2 O16 143.75(13) . 2_665 ?
O4W Tb2 O16 75.17(14) . 2_665 ?
O1 Tb2 O4 69.98(11) 2_665 2_665 ?
O15 Tb2 O4 76.58(12) . 2_665 ?
O4W Tb2 O4 142.43(13) . 2_665 ?
O16 Tb2 O4 138.50(12) 2_665 2_665 ?
O1 Tb2 O2 69.76(11) 2_665 . ?
O15 Tb2 O2 77.95(13) . . ?
O4W Tb2 O2 80.53(13) . . ?
O16 Tb2 O2 118.07(12) 2_665 . ?
O4 Tb2 O2 68.89(11) 2_665 . ?
O1 Tb2 O14 80.45(11) 2_665 . ?
O15 Tb2 O14 111.45(13) . . ?
O4W Tb2 O14 140.58(13) . . ?
O16 Tb2 O14 78.97(13) 2_665 . ?
O4 Tb2 O14 74.21(11) 2_665 . ?
O2 Tb2 O14 138.51(11) . . ?
O1 Tb2 O5W 141.53(12) 2_665 . ?
O15 Tb2 O5W 72.96(14) . . ?
O4W Tb2 O5W 81.45(14) . . ?
O16 Tb2 O5W 81.31(14) 2_665 . ?
O4 Tb2 O5W 114.16(13) 2_665 . ?
O2 Tb2 O5W 148.68(12) . . ?
O14 Tb2 O5W 65.50(12) . . ?
O1 Tb2 Cr1 35.41(8) 2_665 2_665 ?
O15 Tb2 Cr1 111.90(9) . 2_665 ?
O4W Tb2 Cr1 148.17(10) . 2_665 ?
O16 Tb2 Cr1 104.17(9) 2_665 2_665 ?
O4 Tb2 Cr1 35.88(8) 2_665 2_665 ?
O2 Tb2 Cr1 71.74(8) . 2_665 ?
O14 Tb2 Cr1 67.28(8) . 2_665 ?
O5W Tb2 Cr1 130.29(9) . 2_665 ?
O1 Tb2 Cr1 35.03(8) 2_665 . ?
O15 Tb2 Cr1 113.22(10) . . ?
O4W Tb2 Cr1 96.03(10) . . ?
O16 Tb2 Cr1 91.40(9) 2_665 . ?
O4 Tb2 Cr1 71.93(7) 2_665 . ?
O2 Tb2 Cr1 36.05(8) . . ?
O14 Tb2 Cr1 113.98(8) . . ?
O5W Tb2 Cr1 172.68(11) . . ?
Cr1 Tb2 Cr1 52.20(2) 2_665 . ?
O1 Tb2 Tb4 72.59(8) 2_665 . ?
O15 Tb2 Tb4 67.24(9) . . ?
O4W Tb2 Tb4 109.39(10) . . ?
O16 Tb2 Tb4 144.39(9) 2_665 . ?
O4 Tb2 Tb4 35.02(8) 2_665 . ?
O2 Tb2 Tb4 35.20(8) . . ?
O14 Tb2 Tb4 109.00(8) . . ?
O5W Tb2 Tb4 134.03(11) . . ?
Cr1 Tb2 Tb4 52.952(14) 2_665 . ?
Cr1 Tb2 Tb4 53.286(14) . . ?
O6 Tb3 O17 82.46(12) 2_754 . ?
O6 Tb3 O19 76.57(12) 2_754 . ?
O17 Tb3 O19 77.70(15) . . ?
O6 Tb3 O1W 115.67(14) 2_754 . ?
O17 Tb3 O1W 143.45(14) . . ?
O19 Tb3 O1W 76.48(14) . . ?
O6 Tb3 O18 139.09(12) 2_754 . ?
O17 Tb3 O18 106.40(14) . . ?
O19 Tb3 O18 144.06(14) . . ?
O1W Tb3 O18 81.07(14) . . ?
O6 Tb3 O10 70.10(11) 2_754 . ?
O17 Tb3 O10 72.95(13) . . ?
O19 Tb3 O10 137.75(12) . . ?
O1W Tb3 O10 141.73(12) . . ?
O18 Tb3 O10 74.58(12) . . ?
O6 Tb3 O7 69.90(10) 2_754 2_754 ?
O17 Tb3 O7 137.87(12) . 2_754 ?
O19 Tb3 O7 123.09(13) . 2_754 ?
O1W Tb3 O7 78.47(13) . 2_754 ?
O18 Tb3 O7 78.31(12) . 2_754 ?
O10 Tb3 O7 68.09(11) . 2_754 ?
O6 Tb3 O2W 145.88(13) 2_754 . ?
O17 Tb3 O2W 71.66(15) . . ?
O19 Tb3 O2W 76.48(16) . . ?
O1W Tb3 O2W 77.44(16) . . ?
O18 Tb3 O2W 71.45(15) . . ?
O10 Tb3 O2W 120.30(15) . . ?
O7 Tb3 O2W 143.70(13) 2_754 . ?
O6 Tb3 Cr2 35.42(7) 2_754 . ?
O17 Tb3 Cr2 67.23(10) . . ?
O19 Tb3 Cr2 104.00(10) . . ?
O1W Tb3 Cr2 144.73(12) . . ?
O18 Tb3 Cr2 110.49(9) . . ?
O10 Tb3 Cr2 36.21(8) . . ?
O7 Tb3 Cr2 71.95(7) 2_754 . ?
O2W Tb3 Cr2 137.57(12) . . ?
O6 Tb3 Cr2 34.98(7) 2_754 2_754 ?
O17 Tb3 Cr2 115.37(10) . 2_754 ?
O19 Tb3 Cr2 95.23(11) . 2_754 ?
O1W Tb3 Cr2 92.42(12) . 2_754 ?
O18 Tb3 Cr2 113.55(10) . 2_754 ?
O10 Tb3 Cr2 71.57(8) . 2_754 ?
O7 Tb3 Cr2 36.27(8) 2_754 2_754 ?
O2W Tb3 Cr2 168.09(13) . 2_754 ?
Cr2 Tb3 Cr2 52.31(2) . 2_754 ?
O6 Tb3 Tb1 72.25(8) 2_754 . ?
O17 Tb3 Tb1 106.77(10) . . ?
O19 Tb3 Tb1 147.46(10) . . ?
O1W Tb3 Tb1 108.95(10) . . ?
O18 Tb3 Tb1 66.93(10) . . ?
O10 Tb3 Tb1 33.91(7) . . ?
O7 Tb3 Tb1 35.30(7) 2_754 . ?
O2W Tb3 Tb1 135.95(12) . . ?
Cr2 Tb3 Tb1 52.657(13) . . ?
Cr2 Tb3 Tb1 53.197(13) 2_754 . ?
O1 Tb4 O20 141.61(12) . . ?
O1 Tb4 O23 84.05(13) . . ?
O20 Tb4 O23 99.29(14) . . ?
O1 Tb4 O21 76.58(12) . . ?
O20 Tb4 O21 141.77(14) . . ?
O23 Tb4 O21 79.52(15) . . ?
O1 Tb4 O2 70.11(11) . . ?
O20 Tb4 O2 83.89(12) . . ?
O23 Tb4 O2 139.09(13) . . ?
O21 Tb4 O2 121.93(13) . . ?
O1 Tb4 O4 70.41(10) . 2_665 ?
O20 Tb4 O4 73.99(12) . 2_665 ?
O23 Tb4 O4 73.43(13) . 2_665 ?
O21 Tb4 O4 138.89(12) . 2_665 ?
O2 Tb4 O4 68.33(11) . 2_665 ?
O1 Tb4 O22 115.42(14) . . ?
O20 Tb4 O22 82.98(15) . . ?
O23 Tb4 O22 145.38(16) . . ?
O21 Tb4 O22 77.96(15) . . ?
O2 Tb4 O22 75.51(14) . . ?
O4 Tb4 O22 138.61(13) 2_665 . ?
O1 Tb4 O24 147.01(14) . . ?
O20 Tb4 O24 71.03(15) . . ?
O23 Tb4 O24 96.63(16) . . ?
O21 Tb4 O24 71.18(15) . . ?
O2 Tb4 O24 122.37(14) . . ?
O4 Tb4 O24 141.44(14) 2_665 . ?
O22 Tb4 O24 51.13(16) . . ?
O1 Tb4 C61 133.60(17) . . ?
O20 Tb4 C61 76.32(18) . . ?
O23 Tb4 C61 122.31(19) . . ?
O21 Tb4 C61 72.64(18) . . ?
O2 Tb4 C61 98.21(17) . . ?
O4 Tb4 C61 148.44(16) 2_665 . ?
O22 Tb4 C61 24.44(19) . . ?
O24 Tb4 C61 26.70(19) . . ?
O1 Tb4 Cr1 35.62(7) . 2_665 ?
O20 Tb4 Cr1 110.22(10) . 2_665 ?
O23 Tb4 Cr1 68.67(11) . 2_665 ?
O21 Tb4 Cr1 104.86(10) . 2_665 ?
O2 Tb4 Cr1 72.00(8) . 2_665 ?
O4 Tb4 Cr1 36.25(7) 2_665 2_665 ?
O22 Tb4 Cr1 143.02(12) . 2_665 ?
O24 Tb4 Cr1 165.30(12) . 2_665 ?
C61 Tb4 Cr1 167.00(16) . 2_665 ?
O1 Tb4 Cr1 35.16(8) . . ?
O20 Tb4 Cr1 118.66(10) . . ?
O23 Tb4 Cr1 117.11(11) . . ?
O21 Tb4 Cr1 94.56(11) . . ?
O2 Tb4 Cr1 36.30(7) . . ?
O4 Tb4 Cr1 71.92(7) 2_665 . ?
O22 Tb4 Cr1 90.67(12) . . ?
O24 Tb4 Cr1 140.71(12) . . ?
C61 Tb4 Cr1 114.62(16) . . ?
Cr1 Tb4 Cr1 52.47(2) 2_665 . ?
O1 Tb4 Tb2 73.09(7) . . ?
O20 Tb4 Tb2 69.51(10) . . ?
O23 Tb4 Tb2 107.97(10) . . ?
O21 Tb4 Tb2 147.64(10) . . ?
O2 Tb4 Tb2 35.08(7) . . ?
O4 Tb4 Tb2 34.56(7) 2_665 . ?
O22 Tb4 Tb2 105.15(11) . . ?
O24 Tb4 Tb2 136.08(12) . . ?
C61 Tb4 Tb2 122.55(15) . . ?
Cr1 Tb4 Tb2 53.348(13) 2_665 . ?
Cr1 Tb4 Tb2 53.614(13) . . ?
O1 Cr1 O1 83.10(14) . 2_665 ?
O1 Cr1 O4 87.79(13) . . ?
O1 Cr1 O4 88.54(13) 2_665 . ?
O1 Cr1 O2 87.59(13) . . ?
O1 Cr1 O2 87.43(13) 2_665 . ?
O4 Cr1 O2 174.20(14) . . ?
O1 Cr1 O3 94.17(14) . 2_665 ?
O1 Cr1 O3 176.31(15) 2_665 2_665 ?
O4 Cr1 O3 93.86(14) . 2_665 ?
O2 Cr1 O3 89.98(14) . 2_665 ?
O1 Cr1 O5 177.23(14) . 2_665 ?
O1 Cr1 O5 94.29(14) 2_665 2_665 ?
O4 Cr1 O5 93.07(15) . 2_665 ?
O2 Cr1 O5 91.39(15) . 2_665 ?
O3 Cr1 O5 88.40(15) 2_665 2_665 ?
O1 Cr1 Cr1 41.56(9) . 2_665 ?
O1 Cr1 Cr1 41.55(9) 2_665 2_665 ?
O4 Cr1 Cr1 87.55(10) . 2_665 ?
O2 Cr1 Cr1 86.67(10) . 2_665 ?
O3 Cr1 Cr1 135.68(11) 2_665 2_665 ?
O5 Cr1 Cr1 135.83(12) 2_665 2_665 ?
O1 Cr1 Tb4 94.20(9) . 2_665 ?
O1 Cr1 Tb4 43.56(9) 2_665 2_665 ?
O4 Cr1 Tb4 46.99(10) . 2_665 ?
O2 Cr1 Tb4 129.96(10) . 2_665 ?
O3 Cr1 Tb4 139.46(10) 2_665 2_665 ?
O5 Cr1 Tb4 84.49(12) 2_665 2_665 ?
Cr1 Cr1 Tb4 64.20(3) 2_665 2_665 ?
O1 Cr1 Tb2 43.83(9) . 2_665 ?
O1 Cr1 Tb2 94.12(9) 2_665 2_665 ?
O4 Cr1 Tb2 45.76(9) . 2_665 ?
O2 Cr1 Tb2 130.45(10) . 2_665 ?
O3 Cr1 Tb2 85.57(10) 2_665 2_665 ?
O5 Cr1 Tb2 137.62(11) 2_665 2_665 ?
Cr1 Cr1 Tb2 64.28(3) 2_665 2_665 ?
Tb4 Cr1 Tb2 73.699(17) 2_665 2_665 ?
O1 Cr1 Tb4 42.96(9) . . ?
O1 Cr1 Tb4 93.44(9) 2_665 . ?
O4 Cr1 Tb4 129.74(10) . . ?
O2 Cr1 Tb4 46.47(10) . . ?
O3 Cr1 Tb4 82.87(11) 2_665 . ?
O5 Cr1 Tb4 136.64(12) 2_665 . ?
Cr1 Cr1 Tb4 63.33(3) 2_665 . ?
Tb4 Cr1 Tb4 127.53(2) 2_665 . ?
Tb2 Cr1 Tb4 84.050(18) 2_665 . ?
O1 Cr1 Tb2 93.46(9) . . ?
O1 Cr1 Tb2 43.30(9) 2_665 . ?
O4 Cr1 Tb2 130.96(10) . . ?
O2 Cr1 Tb2 45.93(9) . . ?
O3 Cr1 Tb2 134.76(10) 2_665 . ?
O5 Cr1 Tb2 83.99(10) 2_665 . ?
Cr1 Cr1 Tb2 63.51(2) 2_665 . ?
Tb4 Cr1 Tb2 84.096(18) 2_665 . ?
Tb2 Cr1 Tb2 127.80(2) 2_665 . ?
Tb4 Cr1 Tb2 73.100(16) . . ?
O6 Cr2 O6 82.99(14) 2_754 . ?
O6 Cr2 O10 88.28(13) 2_754 . ?
O6 Cr2 O10 87.83(13) . . ?
O6 Cr2 O9 175.66(15) 2_754 . ?
O6 Cr2 O9 93.27(14) . . ?
O10 Cr2 O9 93.79(14) . . ?
O6 Cr2 O7 87.73(13) 2_754 . ?
O6 Cr2 O7 87.38(13) . . ?
O10 Cr2 O7 174.10(14) . . ?
O9 Cr2 O7 89.91(14) . . ?
O6 Cr2 O8 96.01(14) 2_754 . ?
O6 Cr2 O8 178.98(14) . . ?
O10 Cr2 O8 92.37(14) . . ?
O9 Cr2 O8 87.72(15) . . ?
O7 Cr2 O8 92.36(14) . . ?
O6 Cr2 Cr2 41.59(9) 2_754 2_754 ?
O6 Cr2 Cr2 41.40(9) . 2_754 ?
O10 Cr2 Cr2 87.40(10) . 2_754 ?
O9 Cr2 Cr2 134.63(12) . 2_754 ?
O7 Cr2 Cr2 86.73(10) . 2_754 ?
O8 Cr2 Cr2 137.60(12) . 2_754 ?
O6 Cr2 Tb1 94.57(9) 2_754 . ?
O6 Cr2 Tb1 43.70(9) . . ?
O10 Cr2 Tb1 46.19(10) . . ?
O9 Cr2 Tb1 84.16(10) . . ?
O7 Cr2 Tb1 129.90(10) . . ?
O8 Cr2 Tb1 136.75(11) . . ?
Cr2 Cr2 Tb1 64.50(3) 2_754 . ?
O6 Cr2 Tb3 43.54(9) 2_754 . ?
O6 Cr2 Tb3 94.43(9) . . ?
O10 Cr2 Tb3 46.87(10) . . ?
O9 Cr2 Tb3 139.41(11) . . ?
O7 Cr2 Tb3 130.19(10) . . ?
O8 Cr2 Tb3 84.98(11) . . ?
Cr2 Cr2 Tb3 64.44(3) 2_754 . ?
Tb1 Cr2 Tb3 74.530(16) . . ?
O6 Cr2 Tb1 42.69(9) 2_754 2_754 ?
O6 Cr2 Tb1 93.22(9) . 2_754 ?
O10 Cr2 Tb1 130.10(10) . 2_754 ?
O9 Cr2 Tb1 135.81(11) . 2_754 ?
O7 Cr2 Tb1 46.85(9) . 2_754 ?
O8 Cr2 Tb1 85.89(11) . 2_754 ?
Cr2 Cr2 Tb1 63.11(3) 2_754 2_754 ?
Tb1 Cr2 Tb1 127.62(2) . 2_754 ?
Tb3 Cr2 Tb1 83.394(18) . 2_754 ?
O6 Cr2 Tb3 93.52(9) 2_754 2_754 ?
O6 Cr2 Tb3 42.75(9) . 2_754 ?
O10 Cr2 Tb3 129.56(10) . 2_754 ?
O9 Cr2 Tb3 82.22(11) . 2_754 ?
O7 Cr2 Tb3 46.47(9) . 2_754 ?
O8 Cr2 Tb3 137.25(11) . 2_754 ?
Cr2 Cr2 Tb3 63.24(3) 2_754 2_754 ?
Tb1 Cr2 Tb3 83.477(18) . 2_754 ?
Tb3 Cr2 Tb3 127.69(2) . 2_754 ?
Tb1 Cr2 Tb3 73.571(16) 2_754 2_754 ?
Cr1 O1 Cr1 96.90(14) . 2_665 ?
Cr1 O1 Tb4 101.88(13) . . ?
Cr1 O1 Tb4 100.81(12) 2_665 . ?
Cr1 O1 Tb2 100.76(13) . 2_665 ?
Cr1 O1 Tb2 101.68(13) 2_665 2_665 ?
Tb4 O1 Tb2 145.68(14) . 2_665 ?
Cr1 O2 Tb2 98.02(13) . . ?
Cr1 O2 Tb4 97.22(13) . . ?
Tb2 O2 Tb4 109.72(12) . . ?
Cr1 O2 H2C 116.3 . . ?
Tb2 O2 H2C 116.3 . . ?
Tb4 O2 H2C 116.3 . . ?
C32 O3 Cr1 127.2(3) . 2_665 ?
Cr1 O4 Tb2 98.36(13) . 2_665 ?
Cr1 O4 Tb4 96.76(12) . 2_665 ?
Tb2 O4 Tb4 110.42(12) 2_665 2_665 ?
Cr1 O4 H4C 109.5 . . ?
Tb2 O4 H4C 55.3 2_665 . ?
Tb4 O4 H4C 55.6 2_665 . ?
C65 O5 Cr1 126.9(4) . 2_665 ?
Cr2 O6 Cr2 97.01(14) 2_754 . ?
Cr2 O6 Tb1 102.50(13) 2_754 . ?
Cr2 O6 Tb1 100.58(13) . . ?
Cr2 O6 Tb3 101.04(13) 2_754 2_754 ?
Cr2 O6 Tb3 102.28(12) . 2_754 ?
Tb1 O6 Tb3 144.67(15) . 2_754 ?
Cr2 O7 Tb3 97.26(12) . 2_754 ?
Cr2 O7 Tb1 96.82(13) . 2_754 ?
Tb3 O7 Tb1 109.60(12) 2_754 2_754 ?
Cr2 O7 H7A 109.5 . . ?
Tb3 O7 H7A 54.8 2_754 . ?
Tb1 O7 H7A 55.5 2_754 . ?
C34 O8 Cr2 125.6(3) . . ?
C38 O9 Cr2 128.5(3) . . ?
Cr2 O10 Tb1 97.57(13) . . ?
Cr2 O10 Tb3 96.91(13) . . ?
Tb1 O10 Tb3 111.71(12) . . ?
C50 O11 Tb1 137.4(4) . 2_754 ?
C38 O12 Tb1 131.2(3) . . ?
C31 O13 Tb1 133.7(3) . . ?
C32 O14 Tb2 132.9(3) . . ?
C37 O15 Tb2 136.6(3) . . ?
C45 O16 Tb2 121.6(3) . 2_665 ?
C34 O17 Tb3 135.9(4) . . ?
C31 O18 Tb3 132.6(3) . . ?
C50 O19 Tb3 135.0(4) . . ?
C37 O20 Tb4 134.5(4) . . ?
C45 O21 Tb4 134.7(4) . . ?
C61 O22 Tb4 98.4(5) . . ?
C65 O23 Tb4 130.9(4) . . ?
C40 N1 C72 116.4(5) . . ?
C40 N1 Tb1 125.2(3) . 2_665 ?
C72 N1 Tb1 118.2(4) . 2_665 ?
C61 O24 Tb4 91.2(4) . . ?
O13 C31 O18 124.7(5) . . ?
O13 C31 C42 118.4(5) . . ?
O18 C31 C42 116.8(5) . . ?
O14 C32 O3 126.3(5) . . ?
O14 C32 C33 118.6(4) . . ?
O3 C32 C33 115.0(4) . . ?
C58 C33 C44 117.0(5) . . ?
C58 C33 C32 120.4(5) . . ?
C44 C33 C32 122.6(5) . . ?
O17 C34 O8 125.3(5) . . ?
O17 C34 C54 116.7(5) . . ?
O8 C34 C54 118.0(5) . . ?
C84 C36 C70 117.7(6) . . ?
C84 C36 C38 122.4(5) . . ?
C70 C36 C38 119.9(5) . . ?
O20 C37 O15 127.3(5) . . ?
O20 C37 C35 116.8(5) . . ?
O15 C37 C35 115.9(5) . . ?
O12 C38 O9 126.7(5) . . ?
O12 C38 C36 119.1(5) . . ?
O9 C38 C36 114.2(4) . . ?
N1 C40 C44 124.0(5) . . ?
N1 C40 H40A 118.0 . . ?
C44 C40 H40A 118.0 . . ?
C46 N4 C55 116.3(5) . . ?
N4 C46 C43 124.3(6) . . ?
N4 C46 H46A 117.9 . . ?
C43 C46 H46A 117.9 . . ?
C46 C43 C35 118.6(6) . . ?
C46 C43 H43A 120.7 . . ?
C35 C43 H43A 120.7 . . ?
C47 C35 C43 118.2(5) . . ?
C47 C35 C37 120.7(5) . . ?
C43 C35 C37 120.9(5) . . ?
C35 C47 C55 118.9(6) . . ?
C35 C47 H47A 120.6 . . ?
C55 C47 H47A 120.6 . . ?
N4 C55 C47 123.7(6) . . ?
N4 C55 H55A 118.1 . . ?
C47 C55 H55A 118.1 . . ?
C59 C42 C66 117.4(5) . . ?
C59 C42 C31 121.2(5) . . ?
C66 C42 C31 121.3(5) . . ?
C33 C44 C40 119.3(5) . . ?
C33 C44 H44A 120.4 . . ?
C40 C44 H44A 120.4 . . ?
O21 C45 O16 128.0(5) . . ?
O21 C45 C51 116.5(5) . . ?
O16 C45 C51 115.5(5) . . ?
C83 N6 C77 117.0(6) . . ?
C91 N8 C94 119.1(8) . . ?
O19 C50 O11 127.2(5) . . ?
O19 C50 C67 116.7(5) . . ?
O11 C50 C67 116.1(5) . . ?
C69 C51 C76 118.5(6) . . ?
C69 C51 C45 121.2(6) . . ?
C76 C51 C45 120.2(6) . . ?
C60 N2 C73 116.6(6) . . ?
C57 C54 C79 118.3(6) . . ?
C57 C54 C34 122.2(6) . . ?
C79 C54 C34 119.4(6) . . ?
C87 N3 C85 116.8(6) . . ?
C54 C57 C87 118.6(7) . . ?
C54 C57 H57A 120.7 . . ?
C87 C57 H57A 120.7 . . ?
C33 C58 C72 120.0(5) . . ?
C33 C58 H58A 120.0 . . ?
C72 C58 H58A 120.0 . . ?
C60 C59 C42 119.0(6) . . ?
C60 C59 H59A 120.5 . . ?
C42 C59 H59A 120.5 . . ?
N2 C60 C59 124.1(7) . . ?
N2 C60 H60A 117.9 . . ?
C59 C60 H60A 117.9 . . ?
O22 C61 O24 119.2(7) . . ?
O22 C61 C71 123.2(7) . . ?
O24 C61 C71 117.6(7) . . ?
O22 C61 Tb4 57.2(4) . . ?
O24 C61 Tb4 62.1(4) . . ?
C71 C61 Tb4 178.3(5) . . ?
C64 C62 C77 118.7(7) . . ?
C64 C62 H62A 120.7 . . ?
C77 C62 H62A 120.7 . . ?
C86 N9 C74 117.6(6) . . ?
C75 C64 C62 118.4(6) . . ?
C75 C64 C65 121.5(6) . . ?
C62 C64 C65 120.1(6) . . ?
O5 C65 O23 127.2(5) . . ?
O5 C65 C64 115.0(6) . . ?
O23 C65 C64 117.7(6) . . ?
C73 C66 C42 119.2(6) . . ?
C73 C66 H66A 120.4 . . ?
C42 C66 H66A 120.4 . . ?
C95 C67 C78 118.1(7) . . ?
C95 C67 C50 120.1(7) . . ?
C78 C67 C50 121.7(7) . . ?
C81 N5 C80 116.4(7) . . ?
C51 C69 C80 118.7(7) . . ?
C51 C69 H69A 120.6 . . ?
C80 C69 H69A 120.6 . . ?
C36 C70 C74 119.5(7) . . ?
C36 C70 H70A 120.3 . . ?
C74 C70 H70A 120.3 . . ?
C88 C71 C82 122.1(9) . . ?
C88 C71 C61 121.9(9) . . ?
C82 C71 C61 116.0(7) . . ?
N1 C72 C58 123.2(6) . . ?
N1 C72 H72A 118.4 . . ?
C58 C72 H72A 118.4 . . ?
N2 C73 C66 123.5(7) . . ?
N2 C73 H73A 118.2 . . ?
C66 C73 H73A 118.2 . . ?
N9 C74 C70 122.0(7) . . ?
N9 C74 H74A 119.0 . . ?
C70 C74 H74A 119.0 . . ?
C64 C75 C83 119.0(7) . . ?
C64 C75 H75A 120.5 . . ?
C83 C75 H75A 120.5 . . ?
C51 C76 C81 119.4(8) . . ?
C51 C76 H76A 120.3 . . ?
C81 C76 H76A 120.3 . . ?
N6 C77 C62 123.6(7) . . ?
N6 C77 H77A 118.2 . . ?
C62 C77 H77A 118.2 . . ?
C67 C78 C92 119.8(9) . . ?
C67 C78 H78A 120.1 . . ?
C92 C78 H78A 120.1 . . ?
C85 C79 C54 118.4(8) . . ?
C85 C79 H79A 120.8 . . ?
C54 C79 H79A 120.8 . . ?
N5 C80 C69 123.7(8) . . ?
N5 C80 H80A 118.2 . . ?
C69 C80 H80A 118.2 . . ?
N5 C81 C76 123.2(8) . . ?
N5 C81 H81A 118.4 . . ?
C76 C81 H81A 118.4 . . ?
C71 C82 C91 117.7(9) . . ?
C71 C82 H82A 121.1 . . ?
C91 C82 H82A 121.1 . . ?
N6 C83 C75 123.3(8) . . ?
N6 C83 H83A 118.4 . . ?
C75 C83 H83A 118.4 . . ?
C86 C84 C36 118.7(7) . . ?
C86 C84 H84A 120.7 . . ?
C36 C84 H84A 120.7 . . ?
N3 C85 C79 124.0(8) . . ?
N3 C85 H85A 118.0 . . ?
C79 C85 H85A 118.0 . . ?
N9 C86 C84 124.6(8) . . ?
N9 C86 H86A 117.7 . . ?
C84 C86 H86A 117.7 . . ?
N3 C87 C57 123.8(8) . . ?
N3 C87 H87A 118.1 . . ?
C57 C87 H87A 118.1 . . ?
C71 C88 C94 116.2(11) . . ?
C71 C88 H88A 121.9 . . ?
C94 C88 H88A 121.9 . . ?
N8 C91 C82 119.0(10) . . ?
N8 C91 H91A 120.5 . . ?
C82 C91 H91A 120.5 . . ?
N7 C92 C78 121.6(9) . . ?
N7 C92 H92A 119.2 . . ?
C78 C92 H92A 119.2 . . ?
C92 N7 C98 118.1(9) . . ?
C88 C94 N8 125.8(11) . . ?
C88 C94 H94A 117.1 . . ?
N8 C94 H94A 117.1 . . ?
C67 C95 C98 121.3(10) . . ?
C67 C95 H95A 119.3 . . ?
C98 C95 H95A 119.3 . . ?
N7 C98 C95 120.8(10) . . ?
N7 C98 H98A 119.6 . . ?
C95 C98 H98A 119.6 . . ?
Tb3 O1W H1A 98.4 . . ?
Tb3 O1W H1B 105.3 . . ?
H1A O1W H1B 124.7 . . ?
Tb3 O2W H2A 118.2 . . ?
Tb3 O2W H2B 121.3 . . ?
H2A O2W H2B 110.4 . . ?
Tb1 O3W H3A 100.9 . . ?
Tb1 O3W H3B 102.5 . . ?
H3A O3W H3B 79.8 . . ?
Tb2 O4W H4A 123.3 . . ?
Tb2 O4W H4B 125.8 . . ?
H4A O4W H4B 107.8 . . ?
Tb2 O5W H5A 122.7 . . ?
Tb2 O5W H5B 119.6 . . ?
H5A O5W H5B 113.7 . . ?
H6E O6W H6F 93.9 . . ?
H7E O7W H7F 120.3 . . ?
H8E O8W H8F 104.1 . . ?
H9E O9W H9F 105.9 . . ?
H10E O10W H10F 102.5 . . ?

loop_
_geom_bond_atom_site_label_1
_geom_bond_atom_site_label_2
_geom_bond_distance
_geom_bond_site_symmetry_2
_geom_bond_publ_flag
Tb1 O6 2.318(3) . ?
Tb1 O11 2.338(4) 2_754 ?
Tb1 O13 2.378(4) . ?
Tb1 O3W 2.385(4) . ?
Tb1 O10 2.401(3) . ?
Tb1 O12 2.402(3) . ?
Tb1 O7 2.452(3) 2_754 ?
Tb1 N1 2.622(4) 2_665 ?
Tb1 Cr2 3.2979(7) . ?
Tb1 Cr2 3.3374(8) 2_754 ?
Tb1 Tb3 3.9979(4) . ?
Tb2 O1 2.331(3) 2_665 ?
Tb2 O15 2.356(4) . ?
Tb2 O4W 2.360(4) . ?
Tb2 O16 2.372(4) 2_665 ?
Tb2 O4 2.395(3) 2_665 ?
Tb2 O2 2.415(3) . ?
Tb2 O14 2.429(3) . ?
Tb2 O5W 2.445(4) . ?
Tb2 Cr1 3.3068(7) 2_665 ?
Tb2 Cr1 3.3286(7) . ?
Tb2 Tb4 3.9561(4) . ?
Tb3 O6 2.319(3) 2_754 ?
Tb3 O17 2.352(4) . ?
Tb3 O19 2.367(4) . ?
Tb3 O1W 2.389(4) . ?
Tb3 O18 2.390(4) . ?
Tb3 O10 2.430(3) . ?
Tb3 O7 2.440(3) 2_754 ?
Tb3 O2W 2.443(4) . ?
Tb3 Cr2 3.3047(8) . ?
Tb3 Cr2 3.3389(8) 2_754 ?
Tb4 O1 2.308(3) . ?
Tb4 O20 2.366(3) . ?
Tb4 O23 2.372(4) . ?
Tb4 O21 2.397(4) . ?
Tb4 O2 2.422(3) . ?
Tb4 O4 2.422(3) 2_665 ?
Tb4 O22 2.430(4) . ?
Tb4 O24 2.528(5) . ?
Tb4 C61 2.860(8) . ?
Tb4 Cr1 3.2897(8) 2_665 ?
Tb4 Cr1 3.3145(8) . ?
Cr1 O1 1.950(3) . ?
Cr1 O1 1.951(3) 2_665 ?
Cr1 O4 1.959(3) . ?
Cr1 O2 1.978(3) . ?
Cr1 O3 1.998(3) 2_665 ?
Cr1 O5 2.000(4) 2_665 ?
Cr1 Cr1 2.9194(14) 2_665 ?
Cr2 O6 1.952(3) 2_754 ?
Cr2 O6 1.959(3) . ?
Cr2 O10 1.967(3) . ?
Cr2 O9 1.987(3) . ?
Cr2 O7 1.991(3) . ?
Cr2 O8 2.019(4) . ?
Cr2 Cr2 2.9288(14) 2_754 ?
O2 H2C 0.9800 . ?
O3 C32 1.258(6) . ?
O4 H4C 0.8200 . ?
O5 C65 1.253(7) . ?
O7 H7A 0.8200 . ?
O8 C34 1.269(7) . ?
O9 C38 1.268(6) . ?
O11 C50 1.259(7) . ?
O12 C38 1.243(6) . ?
O13 C31 1.251(7) . ?
O14 C32 1.250(6) . ?
O15 C37 1.248(7) . ?
O16 C45 1.247(7) . ?
O17 C34 1.247(7) . ?
O18 C31 1.270(7) . ?
O19 C50 1.252(7) . ?
O20 C37 1.249(7) . ?
O21 C45 1.242(7) . ?
O22 C61 1.196(9) . ?
O23 C65 1.278(8) . ?
N1 C40 1.317(7) . ?
N1 C72 1.337(7) . ?
O24 C61 1.286(9) . ?
C31 C42 1.504(8) . ?
C32 C33 1.503(7) . ?
C33 C58 1.372(8) . ?
C33 C44 1.377(7) . ?
C34 C54 1.509(7) . ?
C36 C84 1.369(9) . ?
C36 C70 1.374(9) . ?
C36 C38 1.513(7) . ?
C37 C35 1.525(7) . ?
C40 C44 1.382(8) . ?
C40 H40A 0.9300 . ?
N4 C46 1.328(8) . ?
N4 C55 1.331(9) . ?
C46 C43 1.375(8) . ?
C46 H46A 0.9300 . ?
C43 C35 1.382(8) . ?
C43 H43A 0.9300 . ?
C35 C47 1.371(8) . ?
C47 C55 1.383(8) . ?
C47 H47A 0.9300 . ?
C55 H55A 0.9300 . ?
C42 C59 1.379(9) . ?
C42 C66 1.392(8) . ?
C44 H44A 0.9300 . ?
C45 C51 1.523(8) . ?
N6 C83 1.313(10) . ?
N6 C77 1.336(10) . ?
N8 C91 1.301(13) . ?
N8 C94 1.359(13) . ?
C50 C67 1.515(8) . ?
C51 C69 1.367(10) . ?
C51 C76 1.373(9) . ?
N2 C60 1.325(9) . ?
N2 C73 1.337(9) . ?
C54 C57 1.361(9) . ?
C54 C79 1.385(10) . ?
N3 C87 1.314(11) . ?
N3 C85 1.325(11) . ?
C57 C87 1.391(10) . ?
C57 H57A 0.9300 . ?
C58 C72 1.375(8) . ?
C58 H58A 0.9300 . ?
C59 C60 1.375(9) . ?
C59 H59A 0.9300 . ?
C60 H60A 0.9300 . ?
C61 C71 1.533(10) . ?
C62 C64 1.382(9) . ?
C62 C77 1.387(9) . ?
C62 H62A 0.9300 . ?
N9 C86 1.299(11) . ?
N9 C74 1.330(11) . ?
C64 C75 1.358(10) . ?
C64 C65 1.506(7) . ?
C66 C73 1.369(9) . ?
C66 H66A 0.9300 . ?
C67 C95 1.338(12) . ?
C67 C78 1.369(10) . ?
N5 C81 1.336(12) . ?
N5 C80 1.338(12) . ?
C69 C80 1.384(10) . ?
C69 H69A 0.9300 . ?
C70 C74 1.382(10) . ?
C70 H70A 0.9300 . ?
C71 C88 1.326(13) . ?
C71 C82 1.402(12) . ?
C72 H72A 0.9300 . ?
C73 H73A 0.9300 . ?
C74 H74A 0.9300 . ?
C75 C83 1.412(9) . ?
C75 H75A 0.9300 . ?
C76 C81 1.378(10) . ?
C76 H76A 0.9300 . ?
C77 H77A 0.9300 . ?
C78 C92 1.383(12) . ?
C78 H78A 0.9300 . ?
C79 C85 1.373(10) . ?
C79 H79A 0.9300 . ?
C80 H80A 0.9300 . ?
C81 H81A 0.9300 . ?
C82 C91 1.459(12) . ?
C82 H82A 0.9300 . ?
C83 H83A 0.9300 . ?
C84 C86 1.366(10) . ?
C84 H84A 0.9300 . ?
C85 H85A 0.9300 . ?
C86 H86A 0.9300 . ?
C87 H87A 0.9300 . ?
C88 C94 1.363(13) . ?
C88 H88A 0.9300 . ?
C91 H91A 0.9300 . ?
C92 N7 1.334(14) . ?
C92 H92A 0.9300 . ?
N7 C98 1.356(14) . ?
C94 H94A 0.9300 . ?
C95 C98 1.371(13) . ?
C95 H95A 0.9300 . ?
C98 H98A 0.9300 . ?
O1W H1A 0.8643 . ?
O1W H1B 0.8259 . ?
O2W H2A 0.8185 . ?
O2W H2B 0.8064 . ?
O3W H3A 0.9061 . ?
O3W H3B 0.9433 . ?
O4W H4A 0.8257 . ?
O4W H4B 0.8314 . ?
O5W H5A 0.8038 . ?
O5W H5B 0.8086 . ?
O6W H6E 0.8315 . ?
O6W H6F 0.8279 . ?
O7W H7E 0.7980 . ?
O7W H7F 0.8007 . ?
O8W H8E 0.8467 . ?
O8W H8F 0.8229 . ?
O9W H9E 0.8297 . ?
O9W H9F 0.8328 . ?
O10W H10E 0.8938 . ?
O10W H10F 0.8825 . ?
